data_4125580
loop_
_publ_author_name
'Palmer, W. Neil'
'Zarate, Cayetana'
'Chirik, Paul J.'

_publ_section_title
;
 Benzyltriboronates: Building Blocks for Diastereoselective Carbon-Carbon
 Bond Formation.
;
_journal_issue 7
_journal_name_full 'Journal of the American Chemical Society'
_journal_page_first 2589
_journal_page_last 2592
_journal_paper_doi 10.1021/jacs.6b12896
_journal_volume 139
_journal_year 2017
_chemical_formula_sum 'C24 H50 N2 Ni Si2'
_chemical_formula_weight 481.53
_chemical_name_systematic
;
 ?
;
_space_group_crystal_system monoclinic
_space_group_IT_number 14
_space_group_name_Hall '-P 2ybc'
_space_group_name_H-M_alt 'P 1 21/c 1'
_symmetry_space_group_name_Hall '-P 2ybc'
_symmetry_space_group_name_H-M 'P 1 21/c 1'
_atom_sites_solution_hydrogens geom
_audit_creation_method SHELXL-2014
_cell_angle_alpha 90
_cell_angle_beta 105.0250(10)
_cell_angle_gamma 90
_cell_formula_units_Z 4
_cell_length_a 13.8039(4)
_cell_length_b 10.8191(3)
_cell_length_c 19.1497(6)
_cell_measurement_reflns_used 9978
_cell_measurement_temperature 100(2)
_cell_measurement_theta_max 29.63
_cell_measurement_theta_min 2.33
_cell_volume 2762.15(14)
_computing_cell_refinement 'Bruker SAINT'
_computing_data_collection 'Bruker APEX2'
_computing_data_reduction 'Bruker SAINT'
_computing_molecular_graphics 'ORTEP 3 (Farraguia, 1997)'
_computing_structure_refinement 'SHELXL-2014 (Sheldrick, 2014)'
_computing_structure_solution 'SIR 92 (Giacavazzo, 1993)'
_diffrn_ambient_temperature 100(2)
_diffrn_measured_fraction_theta_full 1.000
_diffrn_measured_fraction_theta_max 0.992
_diffrn_measurement_device_type 'Bruker APEX-II CCD'
_diffrn_measurement_method 'phi and omega scans'
_diffrn_radiation_type MoK\a
_diffrn_radiation_wavelength 0.71073
_diffrn_reflns_av_R_equivalents 0.0272
_diffrn_reflns_av_unetI/netI 0.0721
_diffrn_reflns_Laue_measured_fraction_full 1.000
_diffrn_reflns_Laue_measured_fraction_max 0.992
_diffrn_reflns_limit_h_max 19
_diffrn_reflns_limit_h_min -17
_diffrn_reflns_limit_k_max 15
_diffrn_reflns_limit_k_min -14
_diffrn_reflns_limit_l_max 25
_diffrn_reflns_limit_l_min -26
_diffrn_reflns_number 12952
_diffrn_reflns_point_group_measured_fraction_full 1.000
_diffrn_reflns_point_group_measured_fraction_max 0.992
_diffrn_reflns_theta_full 25.242
_diffrn_reflns_theta_max 29.630
_diffrn_reflns_theta_min 2.181
_diffrn_source 'fine-focus sealed tube'
_exptl_absorpt_coefficient_mu 0.797
_exptl_absorpt_correction_T_max 0.7459
_exptl_absorpt_correction_T_min 0.6094
_exptl_absorpt_correction_type multi-scan
_exptl_absorpt_process_details 'SADABS v2008/1 (Bruker AXS)'
_exptl_crystal_colour Green
_exptl_crystal_density_diffrn 1.158
_exptl_crystal_description Columnar
_exptl_crystal_F_000 856
_exptl_crystal_size_max 0.610
_exptl_crystal_size_mid 0.590
_exptl_crystal_size_min 0.430
_refine_diff_density_max 0.915
_refine_diff_density_min -0.295
_refine_diff_density_rms 0.079
_refine_ls_extinction_method none
_refine_ls_goodness_of_fit_ref 1.072
_refine_ls_hydrogen_treatment refxyz
_refine_ls_matrix_type full
_refine_ls_number_parameters 292
_refine_ls_number_reflns 7738
_refine_ls_number_restraints 0
_refine_ls_restrained_S_all 1.072
_refine_ls_R_factor_all 0.0422
_refine_ls_R_factor_gt 0.0344
_refine_ls_shift/su_max 0.002
_refine_ls_shift/su_mean 0.000
_refine_ls_structure_factor_coef Fsqd
_refine_ls_weighting_details 'w=1/[\s^2^(Fo^2^)+0.3104P] where P=(Fo^2^+2Fc^2^)/3'
_refine_ls_weighting_scheme calc
_refine_ls_wR_factor_gt 0.0875
_refine_ls_wR_factor_ref 0.0928
_reflns_Friedel_coverage 0.000
_reflns_number_gt 6654
_reflns_number_total 7738
_reflns_threshold_expression 'I > 2\s(I)'
_cod_data_source_file ja6b12896_si_001.cif
_cod_data_source_block wnp56
_cod_depositor_comments 'Adding full bibliography for 4125580--4125583.cif.'
_cod_database_code 4125580
_shelx_space_group_comment
;
The symmetry employed for this shelxl refinement is uniquely defined
by the following loop, which should always be used as a source of
symmetry information in preference to the above space-group names.
They are only intended as comments.
;
_shelxl_version_number 2014-3

loop_
_space_group_symop_operation_xyz
'x, y, z'
'-x, y+1/2, -z+1/2'
'-x, -y, -z'
'x, -y-1/2, z-1/2'

loop_
_atom_site_label
_atom_site_type_symbol
_atom_site_fract_x
_atom_site_fract_y
_atom_site_fract_z
_atom_site_U_iso_or_equiv
_atom_site_adp_type
_atom_site_occupancy
_atom_site_site_symmetry_order
_atom_site_calc_flag
_atom_site_refinement_flags_posn
_atom_site_refinement_flags_adp
C1 C 0.24827(11) 0.08582(14) 0.16080(8) 0.0195(3) Uani 1 1 d . .
H1A H 0.2988(8) 0.0350(8) 0.1855(4) 0.029 Uiso 1 1 calc R U
H1B H 0.2575(9) 0.1033(3) 0.1161(6) 0.029 Uiso 1 1 calc R U
H1C H 0.1877(8) 0.0470(7) 0.1554(6) 0.029 Uiso 1 1 calc R U
C2 C 0.24949(9) 0.20370(13) 0.20230(7) 0.0149(2) Uani 1 1 d . .
C3 C 0.23145(9) 0.32268(13) 0.16369(7) 0.0152(2) Uani 1 1 d . .
C4 C 0.24608(11) 0.32993(14) 0.08852(8) 0.0213(3) Uani 1 1 d . .
H4A H 0.2536(9) 0.4137(9) 0.0764(3) 0.032 Uiso 1 1 calc R U
H4B H 0.1895(7) 0.2955(11) 0.0551(4) 0.032 Uiso 1 1 calc R U
H4C H 0.3044(8) 0.2851(10) 0.08672(18) 0.032 Uiso 1 1 calc R U
C5 C 0.26159(10) 0.09460(13) 0.31206(8) 0.0166(3) Uani 1 1 d . .
H5 H 0.2265(7) 0.0321(12) 0.2774(7) 0.020 Uiso 1 1 calc R U
C6 C 0.20407(11) 0.10742(13) 0.36990(8) 0.0189(3) Uani 1 1 d . .
H6A H 0.1379(9) 0.1358(4) 0.3485(3) 0.023 Uiso 1 1 calc R U
H6B H 0.2364(4) 0.1662(8) 0.4051(5) 0.023 Uiso 1 1 calc R U
C7 C 0.20010(12) -0.01779(15) 0.40595(9) 0.0259(3) Uani 1 1 d . .
H7A H 0.1611(6) -0.0769(8) 0.3697(5) 0.031 Uiso 1 1 calc R U
H7B H 0.1652(5) -0.00855(19) 0.4449(5) 0.031 Uiso 1 1 calc R U
C8 C 0.30532(14) -0.06944(18) 0.43788(10) 0.0337(4) Uani 1 1 d . .
H8A H 0.30039(16) -0.1489(13) 0.4574(4) 0.040 Uiso 1 1 calc R U
H8B H 0.3402(6) -0.0175(9) 0.4759(7) 0.040 Uiso 1 1 calc R U
C9 C 0.36417(14) -0.07850(16) 0.38044(10) 0.0312(4) Uani 1 1 d . .
H9A H 0.3331(5) -0.1373(9) 0.3450(6) 0.037 Uiso 1 1 calc R U
H9B H 0.4303(10) -0.1061(5) 0.4023(3) 0.037 Uiso 1 1 calc R U
C10 C 0.36846(11) 0.04716(14) 0.34405(8) 0.0219(3) Uani 1 1 d . .
H10A H 0.4053(5) 0.1054(8) 0.3790(5) 0.026 Uiso 1 1 calc R U
H10B H 0.4025(5) 0.03858(18) 0.3063(5) 0.026 Uiso 1 1 calc R U
C11 C 0.17228(9) 0.53340(12) 0.16988(7) 0.0150(2) Uani 1 1 d . .
H11 H 0.1422(6) 0.5718(8) 0.2036(7) 0.018 Uiso 1 1 calc R U
C12 C 0.09003(10) 0.53312(13) 0.09839(8) 0.0195(3) Uani 1 1 d . .
H12A H 0.1164(4) 0.5015(4) 0.0601(5) 0.023 Uiso 1 1 calc R U
H12B H 0.0353(7) 0.4809(7) 0.10258(9) 0.023 Uiso 1 1 calc R U
C13 C 0.05282(11) 0.66610(14) 0.08123(8) 0.0215(3) Uani 1 1 d . .
H13A H 0.0017(7) 0.66800(14) 0.0327(6) 0.026 Uiso 1 1 calc R U
H13B H 0.0187(5) 0.6952(4) 0.1190(5) 0.026 Uiso 1 1 calc R U
C14 C 0.13933(11) 0.75389(14) 0.07969(8) 0.0234(3) Uani 1 1 d . .
H14A H 0.1666(4) 0.7320(3) 0.0409(6) 0.028 Uiso 1 1 calc R U
H14B H 0.1145(4) 0.8355(12) 0.07167(15) 0.028 Uiso 1 1 calc R U
C15 C 0.22171(11) 0.74923(13) 0.15025(8) 0.0206(3) Uani 1 1 d . .
H15A H 0.1955(4) 0.7797(4) 0.1896(5) 0.025 Uiso 1 1 calc R U
H15B H 0.2769(7) 0.8029(7) 0.14652(10) 0.025 Uiso 1 1 calc R U
C16 C 0.26043(10) 0.61766(13) 0.16703(8) 0.0169(3) Uani 1 1 d . .
H16A H 0.3096(7) 0.61574(13) 0.2122(6) 0.020 Uiso 1 1 calc R U
H16B H 0.2907(4) 0.5896(4) 0.1306(5) 0.020 Uiso 1 1 calc R U
C17 C 0.22288(10) 0.54394(13) 0.34011(7) 0.0157(2) Uani 1 1 d . .
H17A H 0.2742(7) 0.5695(4) 0.3821(5) 0.019 Uiso 1 1 calc R U
H17B H 0.21682(12) 0.6056(8) 0.3029(5) 0.019 Uiso 1 1 calc R U
C18 C 0.36098(10) 0.36920(13) 0.39522(8) 0.0162(3) Uani 1 1 d . .
H18A H 0.3463(2) 0.4219(7) 0.4330(5) 0.019 Uiso 1 1 calc R U
H18B H 0.36771(13) 0.2833(11) 0.4124(2) 0.019 Uiso 1 1 calc R U
C19 C 0.12388(11) 0.43608(14) 0.45082(8) 0.0202(3) Uani 1 1 d . .
H19A H 0.0649(7) 0.4302(9) 0.4643(4) 0.030 Uiso 1 1 calc R U
H19B H 0.1705(8) 0.4776(7) 0.4859(4) 0.030 Uiso 1 1 calc R U
H19C H 0.1472(9) 0.3582(9) 0.44525(19) 0.030 Uiso 1 1 calc R U
C20 C 0.00766(10) 0.43499(15) 0.29148(8) 0.0217(3) Uani 1 1 d . .
H20A H -0.0530(8) 0.4229(10) 0.3069(3) 0.033 Uiso 1 1 calc R U
H20B H 0.0353(5) 0.3556(10) 0.2838(5) 0.033 Uiso 1 1 calc R U
H20C H -0.0075(7) 0.4816(7) 0.2469(6) 0.033 Uiso 1 1 calc R U
C21 C 0.04083(11) 0.67365(14) 0.37591(9) 0.0226(3) Uani 1 1 d . .
H21A H -0.0161(9) 0.6584(2) 0.3939(7) 0.034 Uiso 1 1 calc R U
H21B H 0.0205(8) 0.7156(7) 0.3309(5) 0.034 Uiso 1 1 calc R U
H21C H 0.0875(6) 0.7233(7) 0.4095(6) 0.034 Uiso 1 1 calc R U
C22 C 0.48681(11) 0.59428(14) 0.36764(9) 0.0239(3) Uani 1 1 d . .
H22A H 0.5377(9) 0.6156(3) 0.3449(7) 0.036 Uiso 1 1 calc R U
H22B H 0.5027(9) 0.6276(5) 0.4150(6) 0.036 Uiso 1 1 calc R U
H22C H 0.4247(8) 0.6268(4) 0.3407(7) 0.036 Uiso 1 1 calc R U
C23 C 0.48964(10) 0.35574(16) 0.28408(8) 0.0219(3) Uani 1 1 d . .
H23A H 0.5542(8) 0.3723(10) 0.2787(3) 0.033 Uiso 1 1 calc R U
H23B H 0.4415(8) 0.3924(9) 0.2458(5) 0.033 Uiso 1 1 calc R U
H23C H 0.4793(9) 0.2698(10) 0.2836(3) 0.033 Uiso 1 1 calc R U
C24 C 0.59001(11) 0.36531(16) 0.44369(8) 0.0245(3) Uani 1 1 d . .
H24A H 0.6475(7) 0.4027(10) 0.4370(4) 0.037 Uiso 1 1 calc R U
H24B H 0.5955(6) 0.2801(11) 0.4401(4) 0.037 Uiso 1 1 calc R U
H24C H 0.5826(5) 0.3855(11) 0.4892(6) 0.037 Uiso 1 1 calc R U
N1 N 0.25930(8) 0.21161(10) 0.27162(6) 0.0142(2) Uani 1 1 d . .
N2 N 0.20468(8) 0.41096(11) 0.20130(6) 0.0144(2) Uani 1 1 d . .
Ni1 Ni 0.25560(2) 0.38311(2) 0.30586(2) 0.01263(6) Uani 1 1 d . .
Si1 Si 0.10148(3) 0.52227(3) 0.36309(2) 0.01379(8) Uani 1 1 d . .
Si2 Si 0.47756(3) 0.42132(4) 0.37248(2) 0.01544(9) Uani 1 1 d . .

loop_
_atom_site_aniso_label
_atom_site_aniso_U_11
_atom_site_aniso_U_22
_atom_site_aniso_U_33
_atom_site_aniso_U_23
_atom_site_aniso_U_13
_atom_site_aniso_U_12
C1 0.0246(6) 0.0154(6) 0.0192(7) -0.0032(6) 0.0067(5) 0.0006(5)
C2 0.0141(5) 0.0125(6) 0.0181(6) -0.0012(5) 0.0044(5) -0.0002(4)
C3 0.0156(5) 0.0152(6) 0.0142(6) 0.0009(5) 0.0026(4) 0.0006(5)
C4 0.0298(7) 0.0190(7) 0.0165(7) 0.0012(6) 0.0088(5) 0.0032(6)
C5 0.0203(6) 0.0125(6) 0.0175(7) 0.0016(5) 0.0060(5) 0.0006(5)
C6 0.0223(6) 0.0158(6) 0.0196(7) 0.0011(5) 0.0074(5) -0.0010(5)
C7 0.0341(8) 0.0216(7) 0.0230(7) 0.0060(6) 0.0092(6) -0.0045(6)
C8 0.0442(9) 0.0283(9) 0.0282(9) 0.0133(7) 0.0086(7) 0.0060(7)
C9 0.0385(9) 0.0216(8) 0.0327(9) 0.0075(7) 0.0076(7) 0.0128(7)
C10 0.0228(6) 0.0203(7) 0.0226(7) 0.0027(6) 0.0057(6) 0.0070(5)
C11 0.0164(5) 0.0128(6) 0.0156(6) 0.0012(5) 0.0039(5) 0.0009(5)
C12 0.0201(6) 0.0164(6) 0.0198(7) -0.0004(6) 0.0014(5) 0.0015(5)
C13 0.0226(6) 0.0182(7) 0.0216(7) 0.0032(6) 0.0016(5) 0.0043(5)
C14 0.0278(7) 0.0188(7) 0.0243(7) 0.0075(6) 0.0077(6) 0.0041(6)
C15 0.0228(6) 0.0143(6) 0.0263(7) 0.0021(6) 0.0094(6) -0.0002(5)
C16 0.0164(6) 0.0153(7) 0.0197(7) 0.0017(5) 0.0060(5) -0.0002(5)
C17 0.0177(6) 0.0142(6) 0.0155(6) -0.0017(5) 0.0051(5) -0.0008(5)
C18 0.0175(6) 0.0161(6) 0.0152(6) -0.0005(5) 0.0047(5) 0.0002(5)
C19 0.0230(6) 0.0210(7) 0.0173(7) 0.0022(6) 0.0064(5) 0.0001(5)
C20 0.0179(6) 0.0261(8) 0.0207(7) -0.0025(6) 0.0040(5) -0.0029(5)
C21 0.0240(6) 0.0184(7) 0.0260(7) -0.0003(6) 0.0076(6) 0.0046(5)
C22 0.0213(6) 0.0201(7) 0.0324(8) -0.0001(6) 0.0107(6) -0.0023(5)
C23 0.0183(6) 0.0297(8) 0.0184(7) -0.0028(6) 0.0063(5) -0.0015(6)
C24 0.0183(6) 0.0333(9) 0.0203(7) -0.0009(7) 0.0022(5) 0.0019(6)
N1 0.0150(5) 0.0123(5) 0.0155(5) 0.0010(4) 0.0042(4) 0.0004(4)
N2 0.0141(5) 0.0134(5) 0.0154(5) 0.0010(4) 0.0033(4) 0.0000(4)
Ni1 0.01400(9) 0.01124(10) 0.01293(9) -0.00064(6) 0.00400(6) -0.00006(5)
Si1 0.01465(15) 0.01383(18) 0.01305(17) -0.00058(14) 0.00384(13) 0.00028(12)
Si2 0.01418(15) 0.01658(19) 0.01561(18) -0.00115(15) 0.00393(13) -0.00008(13)

loop_
_atom_type_symbol
_atom_type_description
_atom_type_scat_dispersion_real
_atom_type_scat_dispersion_imag
_atom_type_scat_source
C C 0.0033 0.0016 'International Tables Vol C Tables 4.2.6.8 and 6.1.1.4'
H H 0.0000 0.0000 'International Tables Vol C Tables 4.2.6.8 and 6.1.1.4'
N N 0.0061 0.0033 'International Tables Vol C Tables 4.2.6.8 and 6.1.1.4'
Ni Ni 0.3393 1.1124 'International Tables Vol C Tables 4.2.6.8 and 6.1.1.4'
Si Si 0.0817 0.0704 'International Tables Vol C Tables 4.2.6.8 and 6.1.1.4'

loop_
_geom_angle_atom_site_label_1
_geom_angle_atom_site_label_2
_geom_angle_atom_site_label_3
_geom_angle
N1 C2 C3 114.44(12)
N1 C2 C1 125.45(13)
C3 C2 C1 119.97(12)
N2 C3 C2 113.42(12)
N2 C3 C4 128.03(13)
C2 C3 C4 118.55(12)
N1 C5 C6 110.93(11)
N1 C5 C10 112.56(11)
C6 C5 C10 111.60(12)
C5 C6 C7 109.48(12)
C6 C7 C8 111.31(13)
C7 C8 C9 111.24(14)
C8 C9 C10 111.07(14)
C5 C10 C9 109.37(13)
N2 C11 C16 112.89(10)
N2 C11 C12 115.96(11)
C16 C11 C12 112.32(11)
C13 C12 C11 108.55(12)
C14 C13 C12 111.48(12)
C15 C14 C13 111.61(12)
C14 C15 C16 110.95(12)
C15 C16 C11 108.93(11)
Si1 C17 Ni1 105.59(7)
Si2 C18 Ni1 105.42(7)
C2 N1 C5 117.37(12)
C2 N1 Ni1 113.33(9)
C5 N1 Ni1 129.01(9)
C3 N2 C11 122.07(12)
C3 N2 Ni1 111.84(9)
C11 N2 Ni1 122.92(9)
C18 Ni1 C17 87.64(6)
C18 Ni1 N2 153.79(5)
C17 Ni1 N2 98.78(5)
C18 Ni1 N1 98.16(5)
C17 Ni1 N1 167.82(5)
N2 Ni1 N1 80.73(5)
C17 Si1 C19 109.03(6)
C17 Si1 C20 112.63(6)
C19 Si1 C20 109.05(7)
C17 Si1 C21 112.36(7)
C19 Si1 C21 106.92(7)
C20 Si1 C21 106.65(7)
C18 Si2 C22 112.79(6)
C18 Si2 C24 109.51(7)
C22 Si2 C24 107.62(7)
C18 Si2 C23 112.33(6)
C22 Si2 C23 107.93(8)
C24 Si2 C23 106.36(7)

loop_
_geom_bond_atom_site_label_1
_geom_bond_atom_site_label_2
_geom_bond_distance
C1 C2 1.5005(19)
C2 N1 1.3017(18)
C2 C3 1.4732(19)
C3 N2 1.3059(18)
C3 C4 1.5067(19)
C5 N1 1.4801(18)
C5 C6 1.5274(19)
C5 C10 1.5319(19)
C6 C7 1.528(2)
C7 C8 1.528(2)
C8 C9 1.531(3)
C9 C10 1.536(2)
C11 N2 1.4756(17)
C11 C16 1.5327(18)
C11 C12 1.5353(19)
C12 C13 1.534(2)
C13 C14 1.532(2)
C14 C15 1.525(2)
C15 C16 1.5252(19)
C17 Si1 1.8546(13)
C17 Ni1 1.9533(14)
C18 Si2 1.8603(14)
C18 Ni1 1.9432(14)
C19 Si1 1.8758(15)
C20 Si1 1.8784(15)
C21 Si1 1.8843(15)
C22 Si2 1.8796(16)
C23 Si2 1.8825(15)
C24 Si2 1.8812(15)
N1 Ni1 1.9729(11)
N2 Ni1 1.9658(12)

loop_
_geom_torsion_atom_site_label_1
_geom_torsion_atom_site_label_2
_geom_torsion_atom_site_label_3
_geom_torsion_atom_site_label_4
_geom_torsion
N1 C2 C3 N2 -15.41(16)
C1 C2 C3 N2 160.49(11)
N1 C2 C3 C4 164.04(12)
C1 C2 C3 C4 -20.06(18)
N1 C5 C6 C7 175.04(11)
C10 C5 C6 C7 -58.58(16)
C5 C6 C7 C8 56.64(17)
C6 C7 C8 C9 -55.9(2)
C7 C8 C9 C10 55.6(2)
N1 C5 C10 C9 -176.09(12)
C6 C5 C10 C9 58.43(16)
C8 C9 C10 C5 -56.28(18)
N2 C11 C12 C13 169.87(11)
C16 C11 C12 C13 -58.25(15)
C11 C12 C13 C14 55.44(16)
C12 C13 C14 C15 -55.74(17)
C13 C14 C15 C16 56.27(16)
C14 C15 C16 C11 -56.97(15)
N2 C11 C16 C15 -167.33(11)
C12 C11 C16 C15 59.28(15)
C3 C2 N1 C5 170.62(10)
C1 C2 N1 C5 -5.01(18)
C3 C2 N1 Ni1 -3.65(13)
C1 C2 N1 Ni1 -179.29(10)
C6 C5 N1 C2 -141.05(12)
C10 C5 N1 C2 93.10(14)
C6 C5 N1 Ni1 32.17(16)
C10 C5 N1 Ni1 -93.67(13)
C2 C3 N2 C11 -173.11(11)
C4 C3 N2 C11 7.5(2)
C2 C3 N2 Ni1 26.49(13)
C4 C3 N2 Ni1 -152.90(12)
C16 C11 N2 C3 -80.27(15)
C12 C11 N2 C3 51.34(16)
C16 C11 N2 Ni1 77.95(13)
C12 C11 N2 Ni1 -150.44(9)
Ni1 C17 Si1 C19 75.47(8)
Ni1 C17 Si1 C20 -45.72(9)
Ni1 C17 Si1 C21 -166.20(7)
Ni1 C18 Si2 C22 78.41(9)
Ni1 C18 Si2 C24 -161.79(7)
Ni1 C18 Si2 C23 -43.84(9)
